data_7035673
loop_
_publ_author_name
'Konieczka, Szymon Z.'
'Drisch, Michael'
'Edkins, Katharina'
'Hailmann, Michael'
'Finze, Maik'

_publ_section_title
;
 Polyfluorinated carba-closo-dodecaboranes with amino and ammonio
 substituents bonded to boron.
;
_journal_issue 45
_journal_name_full 'Dalton transactions (Cambridge, England : 2003)'
_journal_page_first 19576
_journal_page_last 19586
_journal_paper_doi 10.1039/c5dt02055g
_journal_volume 44
_journal_year 2015
_chemical_absolute_configuration unk
_chemical_formula_moiety 'C H4 B11 F10 N, 0.5(H2 O)'
_chemical_formula_sum 'C H5 B11 F10 N O0.5'
_chemical_formula_weight 348.11
_space_group_crystal_system orthorhombic
_space_group_IT_number 37
_space_group_name_Hall 'C 2 -2c'
_space_group_name_H-M_alt 'C c c 2'
_symmetry_space_group_name_Hall 'C 2 -2c'
_symmetry_space_group_name_H-M 'C c c 2'
_atom_sites_solution_primary direct
_audit_creation_date 2013-04-30
_audit_creation_method
;
  Olex2 1.2-beta
  (compiled Apr 23 2013 17:59:47, GUI svn.r4466)
;
_audit_update_record
;
2015-05-19 deposited with the CCDC.
2015-07-07 downloaded from the CCDC.
;
_cell_angle_alpha 90
_cell_angle_beta 90
_cell_angle_gamma 90
_cell_formula_units_Z 16
_cell_length_a 14.684(4)
_cell_length_b 22.575(7)
_cell_length_c 14.269(4)
_cell_measurement_reflns_used 7045
_cell_measurement_temperature 100
_cell_measurement_theta_max 26.70
_cell_measurement_theta_min 2.19
_cell_volume 4730(2)
_computing_data_reduction 'SAINT v8.27A (Bruker, 2012)'
_computing_molecular_graphics
;
O. V. Dolomanov, L. J. Bourhis, R. J. Gildea, J. A. K. Howard and H. Puschmann,
OLEX2: a complete structure solution, refinement and analysis program.
J. Appl. Cryst. (2009). 42, 339-341.
;
_computing_publication_material
;
O. V. Dolomanov, L. J. Bourhis, R. J. Gildea, J. A. K. Howard and H. Puschmann,
OLEX2: a complete structure solution, refinement and analysis program.
J. Appl. Cryst. (2009). 42, 339-341.
;
_computing_structure_refinement
;
olex2.refine (L.J. Bourhis, O.V. Dolomanov, R.J. Gildea, J.A.K. Howard,
H. Puschmann, in preparation, 2011)
;
_computing_structure_solution
;
XS, G.M. Sheldrick, Acta Cryst.
(2008). A64, 112-122
;
_diffrn_ambient_temperature 100
_diffrn_detector 'Bruker APEX2 area detector'
_diffrn_detector_area_resol_mean 7.9
_diffrn_detector_type 'CCD area detector'
_diffrn_measured_fraction_theta_full 0.9996
_diffrn_measured_fraction_theta_max 0.9996
_diffrn_measurement_device 'three-circle diffractometer'
_diffrn_measurement_device_type 'Bruker SMART APEX2 area detector'
_diffrn_measurement_method '\w and \f scans'
_diffrn_radiation_monochromator 'double mirror optics'
_diffrn_radiation_probe x-ray
_diffrn_radiation_type 'Mo K\a'
_diffrn_radiation_wavelength 0.71073
_diffrn_radiation_xray_symbol K-L~3~
_diffrn_reflns_av_R_equivalents 0.0639
_diffrn_reflns_av_unetI/netI 0.0449
_diffrn_reflns_limit_h_max 18
_diffrn_reflns_limit_h_min -18
_diffrn_reflns_limit_k_max 28
_diffrn_reflns_limit_k_min -28
_diffrn_reflns_limit_l_max 18
_diffrn_reflns_limit_l_min -18
_diffrn_reflns_number 31184
_diffrn_reflns_theta_full 25.9988
_diffrn_reflns_theta_max 26.00
_diffrn_reflns_theta_min 1.65
_diffrn_source 'rotating anode X-ray tube'
_diffrn_standards_number 0
_exptl_absorpt_coefficient_mu 0.216
_exptl_absorpt_correction_T_max 0.7455
_exptl_absorpt_correction_T_min 0.6649
_exptl_absorpt_correction_type multi-scan
_exptl_absorpt_process_details
;
SADABS-2012/1 (Bruker,2012) was used for absorption correction.
wR2(int) was 0.1303 before and 0.0682 after correction.
The Ratio of minimum to maximum transmission is 0.8919.
The \l/2 correction factor is 0.0015.
;
_exptl_crystal_colour 'clear colourless'
_exptl_crystal_colour_lustre clear
_exptl_crystal_colour_primary colourless
_exptl_crystal_density_diffrn 1.9543
_exptl_crystal_description plate
_exptl_crystal_F_000 2674.9061
_exptl_crystal_preparation 'soaked in perfluoro polyether oil'
_exptl_crystal_size_max 0.166
_exptl_crystal_size_mid 0.154
_exptl_crystal_size_min 0.077
_refine_diff_density_max 0.3410
_refine_diff_density_min -0.2430
_refine_diff_density_rms 0.0649
_refine_ls_abs_structure_details 'Flack, H. D. (1983). Acta Cryst. A39, 876-881.'
_refine_ls_abs_structure_Flack 0.1(6)
_refine_ls_d_res_high 0.8107
_refine_ls_d_res_low 12.3092
_refine_ls_goodness_of_fit_ref 1.0613
_refine_ls_hydrogen_treatment mixed
_refine_ls_matrix_type full
_refine_ls_number_constraints 16
_refine_ls_number_parameters 426
_refine_ls_number_reflns 4659
_refine_ls_number_restraints 0
_refine_ls_restrained_S_all 1.0613
_refine_ls_R_factor_all 0.0454
_refine_ls_R_factor_gt 0.0362
_refine_ls_shift/su_max 0.0007
_refine_ls_shift/su_mean 0.0001
_refine_ls_structure_factor_coef Fsqd
_refine_ls_weighting_details 'w=1/[\s^2^(Fo^2^)+(0.0528P)^2^+0.5304P] where P=(Fo^2^+2Fc^2^)/3'
_refine_ls_weighting_scheme calc
_refine_ls_wR_factor_ref 0.0957
_reflns_Friedel_coverage 0.999
_reflns_limit_h_max 18
_reflns_limit_h_min -18
_reflns_limit_k_max 27
_reflns_limit_k_min -27
_reflns_limit_l_max 17
_reflns_limit_l_min -17
_reflns_number_gt 4010
_reflns_number_total 4659
_reflns_threshold_expression I>=2u(I)
_cod_data_source_file c5dt02055g2.cif
_cod_data_source_block 13S005
_cod_depositor_comments
;
The following automatic conversions were performed:

'_diffrn_radiation_probe' value 'X-ray' changed to 'x-ray' according
to
/usr/data/users/saulius/crontab/automatic-downloads/rss-feeds/RSC/lib/dictionaries/cif_core.dic
dictionary named 'cif_core.dic' version 2.4.2 from 2011-04-26.

Automatic conversion script
Id: cif_fix_values 3271 2015-04-21 07:52:19Z andrius 

 Adding full bibliography for 7035673--7035677.cif.
;
_cod_database_code 7035673
_olex2_refinement_description
;
1. Fixed Uiso
 At 1.2 times of:
  All C(H) groups, All N(H,H,H) groups
 At 1.5 times of:
  All O(H) groups
2.a Riding coordinates:
 O2W(H2W), O1W(H1W)
2.b Idealised Me refined as rotating group:
 N1B(H1Ba,H1Bb,H1Bc), N1A(H1Aa,H1Ab,H1Ac)
2.c Boron cage BH refined with riding coordinates:
 C1A(H1A), C1B(H1B)
;

loop_
_space_group_symop_id
_space_group_symop_operation_xyz
1 x,y,z
2 -x,-y,z
3 -x,y,z+1/2
4 x,-y,z+1/2
5 x+1/2,y+1/2,z
6 -x+1/2,-y+1/2,z
7 -x+1/2,y+1/2,z+1/2
8 x+1/2,-y+1/2,z+1/2

loop_
_atom_site_label
_atom_site_type_symbol
_atom_site_fract_x
_atom_site_fract_y
_atom_site_fract_z
_atom_site_U_iso_or_equiv
_atom_site_adp_type
_atom_site_occupancy
_atom_site_refinement_flags_posn
_atom_site_refinement_flags_adp
F3A F 0.45511(11) 0.69088(8) 0.57953(12) 0.0196(4) Uani 1.000000 . .
F8A F 0.57735(11) 0.81793(8) 0.55665(11) 0.0179(4) Uani 1.000000 . .
F7A F 0.68808(11) 0.80507(7) 0.36311(12) 0.0185(4) Uani 1.000000 . .
F4A F 0.32056(11) 0.68111(8) 0.41657(13) 0.0232(4) Uani 1.000000 . .
F6A F 0.54803(12) 0.79595(8) 0.19532(11) 0.0207(4) Uani 1.000000 . .
F9A F 0.35880(12) 0.81288(8) 0.50642(12) 0.0212(4) Uani 1.000000 . .
F2A F 0.65713(11) 0.68684(8) 0.49728(12) 0.0202(4) Uani 1.000000 . .
F10A F 0.34346(11) 0.80215(8) 0.27763(12) 0.0213(4) Uani 1.000000 . .
F11A F 0.49617(11) 0.87908(6) 0.36104(11) 0.0195(4) Uani 1.000000 . .
B11A B 0.5002(2) 0.81970(14) 0.3774(2) 0.0128(7) Uani 1.000000 . .
B7A B 0.6057(2) 0.77861(15) 0.3761(2) 0.0123(7) Uani 1.000000 . .
C1A C 0.50088(19) 0.67760(12) 0.4003(2) 0.0152(7) Uani 1.000000 . .
H1A H 0.50117(19) 0.62912(12) 0.4080(2) 0.0183(8) Uiso 1.000000 R .
B8A B 0.5426(2) 0.78549(15) 0.4840(2) 0.0137(7) Uani 1.000000 . .
B9A B 0.4209(2) 0.78329(16) 0.4543(2) 0.0148(8) Uani 1.000000 . .
B6A B 0.5258(2) 0.77217(14) 0.2800(2) 0.0126(7) Uani 1.000000 . .
B3A B 0.4764(2) 0.71863(15) 0.4986(2) 0.0153(7) Uani 1.000000 . .
B2A B 0.5904(2) 0.71583(16) 0.4512(2) 0.0126(8) Uani 1.000000 . .
B4A B 0.3966(2) 0.71263(16) 0.4027(2) 0.0162(7) Uani 1.000000 . .
B10A B 0.4114(2) 0.77479(16) 0.3280(2) 0.0157(8) Uani 1.000000 . .
F7B F 0.93455(10) 0.44714(7) 0.59326(13) 0.0195(4) Uani 1.000000 . .
F9B F 0.59415(12) 0.44107(8) 0.47846(13) 0.0225(4) Uani 1.000000 . .
F10B F 0.59698(11) 0.44773(8) 0.70790(12) 0.0209(4) Uani 1.000000 . .
F5B F 0.69134(12) 0.57942(8) 0.75885(11) 0.0242(4) Uani 1.000000 . .
F6B F 0.80940(12) 0.45185(8) 0.77314(11) 0.0222(4) Uani 1.000000 . .
F4B F 0.56436(10) 0.57251(7) 0.58047(12) 0.0218(4) Uani 1.000000 . .
F8B F 0.80754(12) 0.44022(8) 0.40809(12) 0.0208(4) Uani 1.000000 . .
F3B F 0.68342(12) 0.56710(8) 0.40641(11) 0.0208(4) Uani 1.000000 . .
N1B N 0.89732(16) 0.58137(11) 0.69538(17) 0.0179(6) Uani 1.000000 . .
H1Ba H 0.9302(9) 0.6012(6) 0.65343(17) 0.0215(7) Uiso 1.000000 GR .
H1Bb H 0.86829(17) 0.6069(6) 0.7324(10) 0.0215(7) Uiso 1.000000 GR .
H1Bc H 0.9339(8) 0.55870(13) 0.7298(10) 0.0215(7) Uiso 1.000000 GR .
F2B F 0.89168(12) 0.56731(8) 0.46947(12) 0.0216(4) Uani 1.000000 . .
B2B B 0.8283(2) 0.53743(17) 0.5195(2) 0.0147(8) Uani 1.000000 . .
B10B B 0.6614(2) 0.47546(15) 0.6541(2) 0.0141(8) Uani 1.000000 . .
F11B F 0.74247(10) 0.37243(6) 0.60725(11) 0.0209(4) Uani 1.000000 . .
B1B B 0.8277(2) 0.54234(17) 0.6446(2) 0.0146(7) Uani 1.000000 . .
B5B B 0.7127(2) 0.54391(15) 0.6866(2) 0.0147(7) Uani 1.000000 . .
B8B B 0.7787(2) 0.46898(14) 0.4861(2) 0.0136(7) Uani 1.000000 . .
C1B C 0.74470(17) 0.57468(12) 0.5803(2) 0.0158(6) Uani 1.000000 . .
H1B H 0.74493(17) 0.62332(12) 0.5758(2) 0.0189(7) Uiso 1.000000 R .
B4B B 0.6406(2) 0.53947(14) 0.5848(3) 0.0151(6) Uani 1.000000 . .
B6B B 0.7795(2) 0.47769(14) 0.6916(2) 0.0152(7) Uani 1.000000 . .
B7B B 0.8505(2) 0.47339(14) 0.5892(3) 0.0140(6) Uani 1.000000 . .
B3B B 0.7117(2) 0.53604(16) 0.4826(2) 0.0148(7) Uani 1.000000 . .
B9B B 0.6605(2) 0.47060(16) 0.5263(3) 0.0168(8) Uani 1.000000 . .
B11B B 0.7458(2) 0.43226(14) 0.5941(3) 0.0160(7) Uani 1.000000 . .
F5A F 0.43289(12) 0.66803(8) 0.22795(12) 0.0239(4) Uani 1.000000 . .
N1A N 0.64452(16) 0.66955(11) 0.27153(18) 0.0167(5) Uani 1.000000 . .
H1Aa H 0.6751(9) 0.69208(17) 0.2312(9) 0.0201(7) Uiso 1.000000 GR .
H1Ab H 0.6834(8) 0.6521(6) 0.3106(2) 0.0201(7) Uiso 1.000000 GR .
H1Ac H 0.6136(2) 0.6420(5) 0.2403(10) 0.0201(7) Uiso 1.000000 GR .
O2W O 0.250000 0.750000 0.6560(2) 0.0196(6) Uani 1.000000 S T
H2W H 0.222380 0.725670 0.6205(2) 0.0295(9) Uiso 1.000000 R .
O1W O 1.000000 0.500000 0.30804(18) 0.0189(6) Uani 1.000000 S T
H1W H 0.963490 0.519530 0.34243(18) 0.0283(9) Uiso 1.000000 R .
B5A B 0.4603(2) 0.70583(16) 0.2953(2) 0.0167(7) Uani 1.000000 . .
B1A B 0.5782(2) 0.70809(16) 0.3274(2) 0.0149(7) Uani 1.000000 . .

loop_
_atom_site_aniso_label
_atom_site_aniso_U_11
_atom_site_aniso_U_22
_atom_site_aniso_U_33
_atom_site_aniso_U_12
_atom_site_aniso_U_13
_atom_site_aniso_U_23
F3A 0.0237(9) 0.0223(9) 0.0129(8) 0.0003(7) 0.0044(7) 0.0059(8)
F8A 0.0213(9) 0.0201(9) 0.0124(8) -0.0005(7) -0.0023(6) -0.0035(7)
F7A 0.0141(8) 0.0207(9) 0.0207(9) -0.0059(7) 0.0007(7) -0.0001(7)
F4A 0.0174(9) 0.0262(11) 0.0262(10) -0.0075(7) 0.0029(8) 0.0020(8)
F6A 0.0239(9) 0.0251(9) 0.0132(8) -0.0064(7) 0.0004(7) 0.0038(8)
F9A 0.0182(9) 0.0265(10) 0.0189(10) 0.0075(7) 0.0031(7) -0.0035(8)
F2A 0.0199(9) 0.0202(10) 0.0204(10) 0.0060(7) -0.0000(8) 0.0040(8)
F10A 0.0149(8) 0.0277(10) 0.0212(9) 0.0007(7) -0.0060(7) 0.0031(8)
F11A 0.0230(8) 0.0128(8) 0.0229(9) -0.0005(7) -0.0056(7) 0.0018(7)
B11A 0.0146(15) 0.0122(16) 0.0115(15) 0.0011(12) -0.0019(13) -0.0015(13)
B7A 0.0118(16) 0.0129(17) 0.0123(16) -0.0009(12) -0.0014(13) 0.0011(13)
C1A 0.0152(14) 0.0139(16) 0.0165(16) -0.0005(11) 0.0028(13) 0.0009(13)
B8A 0.0156(17) 0.0149(18) 0.0106(17) 0.0020(13) 0.0003(13) -0.0011(13)
B9A 0.0153(17) 0.017(2) 0.0124(17) -0.0004(13) 0.0026(14) -0.0016(14)
B6A 0.0147(16) 0.0125(17) 0.0107(15) -0.0024(12) 0.0004(13) 0.0011(13)
B3A 0.0152(18) 0.0171(18) 0.0136(17) 0.0015(13) -0.0001(13) -0.0004(14)
B2A 0.0127(17) 0.0128(19) 0.0122(17) 0.0013(13) 0.0007(13) -0.0001(13)
B4A 0.0149(17) 0.0202(19) 0.0135(16) -0.0002(13) 0.0016(14) 0.0002(15)
B10A 0.0153(17) 0.017(2) 0.0147(17) 0.0001(13) -0.0007(13) 0.0003(14)
F7B 0.0124(7) 0.0222(9) 0.0240(9) 0.0038(6) 0.0006(8) -0.0003(8)
F9B 0.0164(9) 0.0257(11) 0.0254(10) -0.0066(7) -0.0012(8) -0.0048(8)
F10B 0.0177(9) 0.0244(10) 0.0206(9) 0.0005(7) 0.0060(7) 0.0061(8)
F5B 0.0270(10) 0.0275(11) 0.0180(9) 0.0111(8) -0.0021(7) -0.0065(8)
F6B 0.0250(9) 0.0273(10) 0.0142(9) 0.0068(8) -0.0003(7) 0.0078(8)
F4B 0.0144(7) 0.0249(9) 0.0260(9) 0.0066(7) -0.0026(8) -0.0022(8)
F8B 0.0214(9) 0.0240(10) 0.0171(9) 0.0000(7) 0.0023(8) -0.0048(8)
F3B 0.0238(10) 0.0228(10) 0.0157(9) 0.0003(7) -0.0038(8) 0.0045(8)
N1B 0.0173(12) 0.0183(14) 0.0180(13) 0.0016(10) -0.0042(10) -0.0030(11)
F2B 0.0197(9) 0.0226(10) 0.0226(10) -0.0085(7) 0.0028(8) 0.0027(8)
B2B 0.0161(17) 0.0159(19) 0.0123(17) -0.0044(13) -0.0029(14) 0.0010(15)
B10B 0.0141(18) 0.0187(19) 0.0096(15) 0.0008(12) 0.0020(13) 0.0029(13)
F11B 0.0245(8) 0.0120(8) 0.0261(10) 0.0002(6) 0.0064(7) 0.0011(7)
B1B 0.0147(16) 0.0173(19) 0.0117(16) 0.0016(14) 0.0008(13) -0.0001(13)
B5B 0.0176(16) 0.0152(17) 0.0112(16) 0.0022(13) -0.0031(13) 0.0009(13)
B8B 0.0153(17) 0.0137(17) 0.0118(16) -0.0027(13) 0.0032(13) -0.0005(13)
C1B 0.0157(13) 0.0160(14) 0.0156(14) 0.0002(11) -0.0024(13) 0.0011(13)
B4B 0.0154(15) 0.0160(16) 0.0141(15) 0.0010(11) -0.0019(14) 0.0010(15)
B6B 0.0159(16) 0.0164(17) 0.0134(16) 0.0012(12) 0.0023(13) 0.0035(14)
B7B 0.0149(14) 0.0142(15) 0.0127(14) 0.0019(11) 0.0018(14) -0.0001(14)
B3B 0.0145(16) 0.0185(18) 0.0114(16) 0.0004(13) 0.0006(13) -0.0005(14)
B9B 0.0174(19) 0.016(2) 0.0164(17) -0.0034(14) 0.0022(14) 0.0007(14)
B11B 0.0146(14) 0.0162(16) 0.0171(16) 0.0007(12) 0.0026(15) 0.0033(15)
F5A 0.0282(10) 0.0246(10) 0.0190(10) -0.0121(8) 0.0023(8) -0.0068(8)
N1A 0.0185(13) 0.0175(14) 0.0143(12) -0.0023(10) 0.0026(10) -0.0018(11)
O2W 0.0216(14) 0.0139(13) 0.0234(17) -0.0012(12) -0.000000 0.000000
O1W 0.0185(13) 0.0170(14) 0.0211(15) -0.0001(12) -0.000000 0.000000
B5A 0.0162(16) 0.0203(19) 0.0136(18) -0.0055(13) 0.0001(14) -0.0013(14)
B1A 0.0153(17) 0.0144(18) 0.0151(17) -0.0007(13) 0.0004(14) 0.0007(14)

loop_
_atom_type_symbol
_atom_type_scat_dispersion_real
_atom_type_scat_dispersion_imag
_atom_type_scat_source
_atom_type_scat_dispersion_source
C 0.00347 0.00161 'International Tables Volume C Table 6.1.1.4 (pp. 500-502)' 'Henke, Gullikson and Davis, At. Data and Nucl. Data Tables, 1993, 54, 2'
B 0.00141 0.00067 'International Tables Volume C Table 6.1.1.4 (pp. 500-502)' 'Henke, Gullikson and Davis, At. Data and Nucl. Data Tables, 1993, 54, 2'
F 0.01794 0.01033 'International Tables Volume C Table 6.1.1.4 (pp. 500-502)' 'Henke, Gullikson and Davis, At. Data and Nucl. Data Tables, 1993, 54, 2'
H 0.00000 0.00000 'International Tables Volume C Table 6.1.1.4 (pp. 500-502)' 'Henke, Gullikson and Davis, At. Data and Nucl. Data Tables, 1993, 54, 2'
O 0.01158 0.00611 'International Tables Volume C Table 6.1.1.4 (pp. 500-502)' 'Henke, Gullikson and Davis, At. Data and Nucl. Data Tables, 1993, 54, 2'
N 0.00653 0.00323 'International Tables Volume C Table 6.1.1.4 (pp. 500-502)' 'Henke, Gullikson and Davis, At. Data and Nucl. Data Tables, 1993, 54, 2'

loop_
_geom_angle_atom_site_label_1
_geom_angle_atom_site_label_2
_geom_angle_atom_site_label_3
_geom_angle
B7A B11A F11A 122.8(3)
B8A B11A F11A 125.2(3)
B8A B11A B7A 59.78(18)
B9A B11A F11A 121.7(3)
B9A B11A B7A 109.1(2)
B9A B11A B8A 61.1(2)
B6A B11A F11A 117.7(3)
B6A B11A B7A 60.34(18)
B6A B11A B8A 108.8(2)
B6A B11A B9A 109.6(2)
B10A B11A F11A 117.2(3)
B10A B11A B7A 109.2(2)
B10A B11A B8A 109.7(2)
B10A B11A B9A 60.76(19)
B10A B11A B6A 60.71(18)
B11A B7A F7A 122.5(3)
B8A B7A F7A 122.3(2)
B8A B7A B11A 60.39(18)
B6A B7A F7A 120.6(2)
B6A B7A B11A 59.54(18)
B6A B7A B8A 108.7(2)
B2A B7A F7A 122.7(2)
B2A B7A B11A 107.0(2)
B2A B7A B8A 59.52(18)
B2A B7A B6A 107.9(2)
B1A B7A F7A 122.7(3)
B1A B7A B11A 105.6(2)
B1A B7A B8A 107.0(2)
B1A B7A B6A 59.10(18)
B1A B7A B2A 59.89(19)
B2A C1A B3A 63.15(19)
B4A C1A B3A 63.32(19)
B4A C1A B2A 115.9(2)
B5A C1A B3A 115.8(2)
B5A C1A B2A 116.1(2)
B5A C1A B4A 62.85(19)
B1A C1A B3A 115.1(2)
B1A C1A B2A 62.89(19)
B1A C1A B4A 115.0(2)
B1A C1A B5A 63.12(19)
B11A B8A F8A 122.3(2)
B7A B8A F8A 120.1(3)
B7A B8A B11A 59.83(18)
B9A B8A F8A 123.5(3)
B9A B8A B11A 59.02(19)
B9A B8A B7A 107.5(2)
B3A B8A F8A 124.1(2)
B3A B8A B11A 105.5(2)
B3A B8A B7A 107.6(2)
B3A B8A B9A 58.73(19)
B2A B8A F8A 121.6(2)
B2A B8A B11A 106.8(2)
B2A B8A B7A 59.86(18)
B2A B8A B9A 107.4(2)
B2A B8A B3A 60.39(19)
B11A B9A F9A 123.1(3)
B8A B9A F9A 121.0(3)
B8A B9A B11A 59.90(18)
B3A B9A F9A 121.1(3)
B3A B9A B11A 107.1(2)
B3A B9A B8A 59.79(19)
B4A B9A F9A 122.1(3)
B4A B9A B11A 106.5(2)
B4A B9A B8A 108.2(2)
B4A B9A B3A 60.6(2)
B10A B9A F9A 123.1(3)
B10A B9A B11A 59.51(19)
B10A B9A B8A 107.8(2)
B10A B9A B3A 107.4(3)
B10A B9A B4A 58.9(2)
B11A B6A F6A 120.1(2)
B7A B6A F6A 119.0(2)
B7A B6A B11A 60.12(18)
B10A B6A F6A 122.9(3)
B10A B6A B11A 59.65(18)
B10A B6A B7A 108.2(2)
B5A B6A F6A 124.4(2)
B5A B6A B11A 107.0(2)
B5A B6A B7A 108.8(2)
B5A B6A B10A 59.01(19)
B1A B6A F6A 123.8(3)
B1A B6A B11A 106.5(2)
B1A B6A B7A 59.69(18)
B1A B6A B10A 106.5(2)
B1A B6A B5A 60.32(18)
C1A B3A F3A 119.7(2)
B8A B3A F3A 127.7(3)
B8A B3A C1A 104.1(2)
B9A B3A F3A 125.1(3)
B9A B3A C1A 104.3(2)
B9A B3A B8A 61.48(19)
B2A B3A F3A 121.3(3)
B2A B3A C1A 58.77(18)
B2A B3A B8A 59.19(18)
B2A B3A B9A 108.6(2)
B4A B3A F3A 117.5(3)
B4A B3A C1A 58.48(18)
B4A B3A B8A 108.9(2)
B4A B3A B9A 59.83(19)
B4A B3A B2A 108.3(2)
B7A B2A F2A 125.7(3)
C1A B2A F2A 120.9(3)
C1A B2A B7A 103.8(2)
B8A B2A F2A 125.8(3)
B8A B2A B7A 60.63(19)
B8A B2A C1A 104.5(2)
B3A B2A F2A 120.5(3)
B3A B2A B7A 108.2(2)
B3A B2A C1A 58.08(18)
B3A B2A B8A 60.41(19)
B1A B2A F2A 120.5(3)
B1A B2A B7A 59.83(19)
B1A B2A C1A 57.34(19)
B1A B2A B8A 107.9(2)
B1A B2A B3A 106.4(2)
C1A B4A F4A 120.0(3)
B9A B4A F4A 125.3(3)
B9A B4A C1A 103.8(2)
B3A B4A F4A 118.0(3)
B3A B4A C1A 58.20(18)
B3A B4A B9A 59.53(19)
B10A B4A F4A 127.7(3)
B10A B4A C1A 104.0(2)
B10A B4A B9A 61.3(2)
B10A B4A B3A 108.4(2)
B5A B4A F4A 120.9(3)
B5A B4A C1A 58.84(18)
B5A B4A B9A 108.8(2)
B5A B4A B3A 108.3(2)
B5A B4A B10A 59.5(2)
B11A B10A F10A 118.6(3)
B9A B10A F10A 121.7(3)
B9A B10A B11A 59.7(2)
B6A B10A F10A 119.3(3)
B6A B10A B11A 59.64(18)
B6A B10A B9A 107.9(2)
B4A B10A F10A 125.4(3)
B4A B10A B11A 107.4(2)
B4A B10A B9A 59.8(2)
B4A B10A B6A 108.3(2)
B5A B10A F10A 123.3(3)
B5A B10A B11A 107.7(2)
B5A B10A B9A 108.8(2)
B5A B10A B6A 59.88(18)
B5A B10A B4A 60.99(19)
B1B B2B F2B 120.0(3)
B8B B2B F2B 125.1(3)
B8B B2B B1B 108.7(3)
C1B B2B F2B 120.8(3)
C1B B2B B1B 57.6(2)
C1B B2B B8B 105.5(2)
B7B B2B F2B 124.9(3)
B7B B2B B1B 59.7(2)
B7B B2B B8B 61.3(2)
B7B B2B C1B 104.2(2)
B3B B2B F2B 120.7(3)
B3B B2B B1B 106.8(3)
B3B B2B B8B 60.86(19)
B3B B2B C1B 58.36(18)
B3B B2B B7B 108.9(2)
B5B B10B F10B 122.8(3)
B4B B10B F10B 124.4(3)
B4B B10B B5B 60.77(19)
B6B B10B F10B 120.5(3)
B6B B10B B5B 59.70(18)
B6B B10B B4B 107.8(2)
B9B B10B F10B 121.8(3)
B9B B10B B5B 108.4(2)
B9B B10B B4B 59.5(2)
B9B B10B B6B 107.7(3)
B11B B10B F10B 119.7(3)
B11B B10B B5B 107.7(2)
B11B B10B B4B 107.2(2)
B11B B10B B6B 59.77(19)
B11B B10B B9B 59.8(2)
B2B B1B N1B 120.3(3)
B5B B1B N1B 117.3(3)
B5B B1B B2B 109.8(3)
C1B B1B N1B 119.3(3)
C1B B1B B2B 59.3(2)
C1B B1B B5B 59.54(18)
B6B B1B N1B 124.5(3)
B6B B1B B2B 109.4(3)
B6B B1B B5B 60.58(19)
B6B B1B C1B 106.0(2)
B7B B1B N1B 126.0(3)
B7B B1B B2B 60.1(2)
B7B B1B B5B 110.1(3)
B7B B1B C1B 105.8(2)
B7B B1B B6B 61.2(2)
B10B B5B F5B 128.3(3)
B1B B5B F5B 119.2(3)
B1B B5B B10B 107.1(2)
C1B B5B F5B 119.7(3)
C1B B5B B10B 103.6(2)
C1B B5B B1B 57.31(17)
B4B B5B F5B 121.1(2)
B4B B5B B10B 59.54(18)
B4B B5B B1B 106.5(2)
B4B B5B C1B 58.38(17)
B6B B5B F5B 126.5(2)
B6B B5B B10B 61.13(19)
B6B B5B B1B 58.7(2)
B6B B5B C1B 102.8(2)
B6B B5B B4B 108.0(2)
B2B B8B F8B 120.6(3)
B7B B8B F8B 120.7(3)
B7B B8B B2B 59.67(18)
B3B B8B F8B 123.3(2)
B3B B8B B2B 60.06(19)
B3B B8B B7B 107.0(2)
B9B B8B F8B 124.3(3)
B9B B8B B2B 106.7(2)
B9B B8B B7B 107.2(2)
B9B B8B B3B 58.33(19)
B11B B8B F8B 124.1(3)
B11B B8B B2B 106.2(2)
B11B B8B B7B 59.41(18)
B11B B8B B3B 105.1(2)
B11B B8B B9B 59.32(18)
B1B C1B B2B 63.15(17)
B5B C1B B2B 116.0(2)
B5B C1B B1B 63.15(19)
B4B C1B B2B 115.2(2)
B4B C1B B1B 114.8(2)
B4B C1B B5B 62.76(19)
B3B C1B B2B 62.8(2)
B3B C1B B1B 115.1(2)
B3B C1B B5B 115.5(2)
B3B C1B B4B 62.92(19)
B10B B4B F4B 128.2(3)
B5B B4B F4B 119.6(3)
B5B B4B B10B 59.7(2)
C1B B4B F4B 118.7(2)
C1B B4B B10B 104.1(2)
C1B B4B B5B 58.85(18)
B3B B4B F4B 118.1(3)
B3B B4B B10B 108.5(2)
B3B B4B B5B 108.4(2)
B3B B4B C1B 58.29(18)
B9B B4B F4B 126.6(3)
B9B B4B B10B 61.60(17)
B9B B4B B5B 109.2(2)
B9B B4B C1B 103.9(2)
B9B B4B B3B 59.27(19)
B10B B6B F6B 122.9(3)
B1B B6B F6B 123.2(3)
B1B B6B B10B 107.2(2)
B5B B6B F6B 124.3(2)
B5B B6B B10B 59.16(19)
B5B B6B B1B 60.75(18)
B7B B6B F6B 118.7(2)
B7B B6B B10B 108.2(2)
B7B B6B B1B 60.02(19)
B7B B6B B5B 109.3(2)
B11B B6B F6B 120.1(3)
B11B B6B B10B 59.50(18)
B11B B6B B1B 106.8(2)
B11B B6B B5B 107.1(2)
B11B B6B B7B 60.03(18)
B2B B7B F7B 122.6(3)
B1B B7B F7B 122.0(3)
B1B B7B B2B 60.25(18)
B8B B7B F7B 122.3(3)
B8B B7B B2B 59.07(19)
B8B B7B B1B 107.4(2)
B6B B7B F7B 120.8(3)
B6B B7B B2B 107.6(2)
B6B B7B B1B 58.82(19)
B6B B7B B8B 109.0(2)
B11B B7B F7B 123.0(2)
B11B B7B B2B 106.5(2)
B11B B7B B1B 105.9(2)
B11B B7B B8B 60.36(18)
B11B B7B B6B 60.01(19)
B2B B3B F3B 121.2(3)
B8B B3B F3B 128.4(2)
B8B B3B B2B 59.1(2)
C1B B3B F3B 118.3(3)
C1B B3B B2B 58.81(18)
C1B B3B B8B 104.5(2)
B4B B3B F3B 116.7(3)
B4B B3B B2B 108.5(2)
B4B B3B B8B 109.3(2)
B4B B3B C1B 58.79(17)
B9B B3B F3B 125.6(3)
B9B B3B B2B 108.5(2)
B9B B3B B8B 61.5(2)
B9B B3B C1B 105.0(2)
B9B B3B B4B 60.19(19)
B10B B9B F9B 122.3(3)
B8B B9B F9B 120.7(3)
B8B B9B B10B 107.9(3)
B4B B9B F9B 122.8(3)
B4B B9B B10B 58.9(2)
B4B B9B B8B 108.6(2)
B3B B9B F9B 122.3(3)
B3B B9B B10B 107.3(3)
B3B B9B B8B 60.19(19)
B3B B9B B4B 60.54(19)
B11B B9B F9B 122.0(3)
B11B B9B B10B 59.2(2)
B11B B9B B8B 59.98(19)
B11B B9B B4B 106.3(3)
B11B B9B B3B 107.1(2)
F11B B11B B10B 116.6(2)
B8B B11B B10B 109.9(2)
B8B B11B F11B 125.3(3)
B6B B11B B10B 60.7(2)
B6B B11B F11B 117.9(3)
B6B B11B B8B 108.8(2)
B7B B11B B10B 109.2(2)
B7B B11B F11B 123.1(2)
B7B B11B B8B 60.22(18)
B7B B11B B6B 59.96(19)
B9B B11B B10B 61.01(17)
B9B B11B F11B 121.6(2)
B9B B11B B8B 60.7(2)
B9B B11B B6B 109.4(2)
B9B B11B B7B 109.0(2)
B6A B5A C1A 103.2(2)
B4A B5A C1A 58.31(18)
B4A B5A B6A 108.1(2)
B10A B5A C1A 103.5(2)
B10A B5A B6A 61.11(19)
B10A B5A B4A 59.49(19)
F5A B5A C1A 119.1(3)
F5A B5A B6A 127.1(3)
F5A B5A B4A 120.3(3)
F5A B5A B10A 128.4(3)
B1A B5A C1A 57.17(18)
B1A B5A B6A 59.27(19)
B1A B5A B4A 106.4(2)
B1A B5A B10A 107.4(2)
B1A B5A F5A 119.3(3)
C1A B1A B7A 106.0(2)
B6A B1A B7A 61.21(19)
B6A B1A C1A 106.0(2)
B2A B1A B7A 60.3(2)
B2A B1A C1A 59.76(19)
B2A B1A B6A 109.9(3)
N1A B1A B7A 124.5(3)
N1A B1A C1A 121.2(3)
N1A B1A B6A 122.8(3)
N1A B1A B2A 120.5(3)
B5A B1A B7A 110.1(2)
B5A B1A C1A 59.71(19)
B5A B1A B6A 60.41(19)
B5A B1A B2A 110.6(2)
B5A B1A N1A 117.7(3)

loop_
_geom_bond_atom_site_label_1
_geom_bond_atom_site_label_2
_geom_bond_distance
F3A B3A 1.350(4)
F8A B8A 1.368(4)
F7A B7A 1.361(4)
F4A B4A 1.338(4)
F6A B6A 1.362(4)
F9A B9A 1.353(4)
F2A B2A 1.349(4)
F10A B10A 1.376(4)
F11A B11A 1.362(3)
B11A B7A 1.806(5)
B11A B8A 1.816(5)
B11A B9A 1.800(5)
B11A B6A 1.796(5)
B11A B10A 1.796(5)
B7A B8A 1.805(5)
B7A B6A 1.810(5)
B7A B2A 1.791(5)
B7A B1A 1.783(5)
C1A B3A 1.719(5)
C1A B2A 1.732(4)
C1A B4A 1.724(4)
C1A B5A 1.734(5)
C1A B1A 1.688(4)
B8A B9A 1.837(5)
B8A B3A 1.807(5)
B8A B2A 1.785(5)
B9A B3A 1.787(5)
B9A B4A 1.793(5)
B9A B10A 1.819(5)
B6A B10A 1.815(5)
B6A B5A 1.793(4)
B6A B1A 1.772(5)
B3A B2A 1.807(5)
B3A B4A 1.807(5)
B2A B1A 1.784(5)
B4A B10A 1.776(5)
B4A B5A 1.803(5)
B10A B5A 1.777(5)
F7B B7B 1.370(3)
F9B B9B 1.364(4)
F10B B10B 1.370(4)
F5B B5B 1.343(4)
F6B B6B 1.373(4)
F4B B4B 1.347(4)
F8B B8B 1.357(4)
F3B B3B 1.359(4)
N1B B1B 1.532(4)
F2B B2B 1.353(4)
B2B B1B 1.788(4)
B2B B8B 1.774(5)
B2B C1B 1.723(5)
B2B B7B 1.785(5)
B2B B3B 1.791(5)
B10B B5B 1.780(5)
B10B B4B 1.778(5)
B10B B6B 1.816(5)
B10B B9B 1.826(4)
B10B B11B 1.793(5)
F11B B11B 1.364(3)
B1B B5B 1.793(5)
B1B C1B 1.691(4)
B1B B6B 1.755(5)
B1B B7B 1.777(5)
B5B C1B 1.732(4)
B5B B4B 1.800(5)
B5B B6B 1.790(4)
B8B B7B 1.813(5)
B8B B3B 1.806(5)
B8B B9B 1.829(5)
B8B B11B 1.816(5)
C1B B4B 1.724(4)
C1B B3B 1.714(4)
B4B B3B 1.794(5)
B4B B9B 1.788(5)
B6B B7B 1.797(5)
B6B B11B 1.798(5)
B7B B11B 1.798(4)
B3B B9B 1.771(5)
B9B B11B 1.804(5)
F5A B5A 1.347(4)
N1A B1A 1.529(4)
B5A B1A 1.791(5)
